data_8102566
loop_
_publ_author_name
'Pascale Lemoine'
'Michele Salem'
'Bernard Viossat'
'Alain Tomas'

_publ_section_title
;
 Crystal structure of
 bis(salicylato)-(1,10-phenanthroline)-(dimethylformamide)cadmium(II)
 --- dimethylformamide (1:0.5), Cd(C7H5O3)2(C12H8N2)(C3H7NO) &#x00B7;
 0.5C3H7NO
;
_journal_issue 4
_journal_name_full 'Zeitschrift f\"ur Kristallographie - New Crystal Structures'
_journal_page_first 673
_journal_volume 224
_journal_year 2009
_chemical_formula_moiety '2(C29 H25 Cd N3 O7), C3 H7 N O'
_chemical_formula_sum 'C61 H57 Cd2 N7 O15'
_chemical_formula_weight 1352.96
_chemical_name_systematic
;
bis[bis(salicylato)(1,10-phenanthroline) 
(dimethylformamide)cadmium(II)] dimethylformamide, 
(C~58~H~50~Cd~2~N~6~O~14~), C~3~H~7~NO
;
_space_group_IT_number 2
_symmetry_cell_setting triclinic
_symmetry_space_group_name_Hall '-P 1'
_symmetry_space_group_name_H-M 'P -1'
_atom_sites_solution_hydrogens geom
_atom_sites_solution_primary direct
_atom_sites_solution_secondary difmap
_audit_creation_method 'WinGX routine CIF_UPDATE'
_cell_angle_alpha 77.368(15)
_cell_angle_beta 79.268(15)
_cell_angle_gamma 69.065(13)
_cell_formula_units_Z 1
_cell_length_a 9.8570(17)
_cell_length_b 11.0050(16)
_cell_length_c 14.9534(24)
_cell_measurement_reflns_used 25
_cell_measurement_temperature 293(2)
_cell_measurement_theta_max 12.32
_cell_measurement_theta_min 8.05
_cell_volume 1467.9(4)
_computing_cell_refinement 'CAD4 Express (Enraf Nonius, 1994)'
_computing_data_collection 'CAD4 Express (Enraf Nonius, 1994)'
_computing_data_reduction 'XCAD4 (Harms & Wocadlo, 1995)'
_computing_molecular_graphics 'CAMERON(Watkin et al., 1996) [9]'
_computing_publication_material 'WinGX - version 1.63.02 (Farrugia, 1999) [10]'
_computing_structure_refinement 'SHELXL-97 (Sheldrick, 1997) [8]'
_computing_structure_solution 'SIR92(Altomare et al., 1994) [7]'
_diffrn_ambient_temperature 293(2)
_diffrn_measured_fraction_theta_full 1.000
_diffrn_measured_fraction_theta_max 1.000
_diffrn_measurement_device_type 'Enraf-nonius CAD4'
_diffrn_measurement_method '\w - 2\q'
_diffrn_radiation_monochromator graphite
_diffrn_radiation_source 'fine-focus sealed tube'
_diffrn_radiation_type MoK\a
_diffrn_radiation_wavelength 0.71073
_diffrn_reflns_av_R_equivalents 0.0186
_diffrn_reflns_av_sigmaI/netI 0.0694
_diffrn_reflns_limit_h_max 13
_diffrn_reflns_limit_h_min -13
_diffrn_reflns_limit_k_max 15
_diffrn_reflns_limit_k_min -15
_diffrn_reflns_limit_l_max 20
_diffrn_reflns_limit_l_min 0
_diffrn_reflns_number 8835
_diffrn_reflns_theta_full 29.97
_diffrn_reflns_theta_max 29.97
_diffrn_reflns_theta_min 2.01
_diffrn_standards_decay_% none
_diffrn_standards_interval_time 60
_diffrn_standards_number 3
_exptl_absorpt_coefficient_mu 0.799
_exptl_absorpt_correction_type none
_exptl_crystal_colour colourless
_exptl_crystal_density_diffrn 1.530
_exptl_crystal_density_method 'not measured'
_exptl_crystal_description parallelepiped
_exptl_crystal_F_000 688
_exptl_crystal_size_max 0.35
_exptl_crystal_size_mid 0.32
_exptl_crystal_size_min 0.28
_refine_diff_density_max 0.900
_refine_diff_density_min -0.469
_refine_diff_density_rms 0.097
_refine_ls_extinction_method none
_refine_ls_goodness_of_fit_ref 0.976
_refine_ls_hydrogen_treatment constr
_refine_ls_matrix_type full
_refine_ls_number_parameters 408
_refine_ls_number_reflns 8531
_refine_ls_number_restraints 15
_refine_ls_restrained_S_all 0.975
_refine_ls_R_factor_all 0.1057
_refine_ls_R_factor_gt 0.0437
_refine_ls_shift/su_max 0.001
_refine_ls_shift/su_mean 0.000
_refine_ls_structure_factor_coef Fsqd
_refine_ls_weighting_details 'calc w=1/[\s^2^(Fo^2^)+(0.0706P)^2^+0.0000P] where P=(Fo^2^+2Fc^2^)/3'
_refine_ls_weighting_scheme calc
_refine_ls_wR_factor_gt 0.1135
_refine_ls_wR_factor_ref 0.1345
_reflns_number_gt 5405
_reflns_number_total 8531
_reflns_threshold_expression >2sigma(I)
_cod_data_source_file 1267-2782.cff
_cod_data_source_block ms62
_cod_database_code 8102566

loop_
_symmetry_equiv_pos_as_xyz
'x, y, z'
'-x, -y, -z'

loop_
_atom_site_label
_atom_site_type_symbol
_atom_site_fract_x
_atom_site_fract_y
_atom_site_fract_z
_atom_site_U_iso_or_equiv
_atom_site_adp_type
_atom_site_occupancy
_atom_site_symmetry_multiplicity
_atom_site_Wyckoff_symbol
_atom_site_calc_flag
_atom_site_refinement_flags
_atom_site_disorder_assembly
_atom_site_disorder_group
Cd1 Cd 0.73885(3) -0.02147(2) 0.687024(16) 0.04751(9) Uani 1 2 i d . . .
N1 N 0.7189(3) 0.0279(3) 0.52708(19) 0.0475(6) Uani 1 2 i d . . .
C2 C 0.8244(4) -0.0150(4) 0.4613(3) 0.0552(8) Uani 1 2 i d . . .
H2 H 0.9147 -0.0725 0.4779 0.066 Uiso 1 2 i calc R . .
C3 C 0.8056(5) 0.0229(4) 0.3677(3) 0.0610(9) Uani 1 2 i d . . .
H3 H 0.8822 -0.0089 0.3230 0.073 Uiso 1 2 i calc R . .
C4 C 0.6748(5) 0.1063(4) 0.3429(2) 0.0613(9) Uani 1 2 i d . . .
H4 H 0.6608 0.1321 0.2808 0.074 Uiso 1 2 i calc R . .
C5 C 0.4181(5) 0.2425(4) 0.3903(3) 0.0655(10) Uani 1 2 i d . . .
H5 H 0.3997 0.2718 0.3291 0.079 Uiso 1 2 i calc R . .
C6 C 0.3117(5) 0.2834(4) 0.4584(3) 0.0666(10) Uani 1 2 i d . . .
H6 H 0.2203 0.3404 0.4434 0.080 Uiso 1 2 i calc R . .
C7 C 0.2263(5) 0.2831(4) 0.6258(3) 0.0708(11) Uani 1 2 i d . . .
H7 H 0.1341 0.3412 0.6133 0.085 Uiso 1 2 i calc R . .
C8 C 0.2551(5) 0.2385(5) 0.7137(3) 0.0734(11) Uani 1 2 i d . . .
H8 H 0.1836 0.2647 0.7624 0.088 Uiso 1 2 i calc R . .
C9 C 0.3946(5) 0.1521(4) 0.7303(3) 0.0651(10) Uani 1 2 i d . . .
H9 H 0.4140 0.1212 0.7912 0.078 Uiso 1 2 i calc R . .
N10 N 0.5007(3) 0.1117(3) 0.6640(2) 0.0505(6) Uani 1 2 i d . . .
C11 C 0.4723(4) 0.1563(3) 0.5755(2) 0.0456(7) Uani 1 2 i d . . .
C12 C 0.3352(4) 0.2420(4) 0.5525(3) 0.0577(9) Uani 1 2 i d . . .
C13 C 0.5598(4) 0.1540(3) 0.4111(2) 0.0524(8) Uani 1 2 i d . . .
C14 C 0.5879(4) 0.1110(3) 0.5030(2) 0.0439(6) Uani 1 2 i d . . .
O21 O 0.9766(3) -0.2071(4) 0.7938(2) 0.0819(9) Uani 1 2 i d . . .
C21 C 1.0142(4) -0.2379(4) 0.7154(3) 0.0549(8) Uani 1 2 i d . . .
O22 O 0.9355(3) -0.1863(3) 0.6512(2) 0.0675(7) Uani 1 2 i d . . .
C22 C 1.1597(4) -0.3376(3) 0.6952(2) 0.0487(7) Uani 1 2 i d . . .
O23 O 1.2162(4) -0.3676(4) 0.8486(2) 0.0903(11) Uani 1 2 i d . . .
H23 H 1.1335 -0.3135 0.8523 0.108 Uiso 1 2 i calc R . .
C23 C 1.2549(4) -0.3956(4) 0.7626(3) 0.0583(8) Uani 1 2 i d . . .
C24 C 1.3919(4) -0.4824(4) 0.7413(3) 0.0697(11) Uani 1 2 i d . . .
H24 H 1.4550 -0.5204 0.7864 0.084 Uiso 1 2 i calc R . .
C25 C 1.4366(5) -0.5135(4) 0.6544(3) 0.0723(11) Uani 1 2 i d . . .
H25 H 1.5293 -0.5728 0.6408 0.087 Uiso 1 2 i calc R . .
C26 C 1.3431(5) -0.4562(5) 0.5864(3) 0.0750(12) Uani 1 2 i d . . .
H26 H 1.3729 -0.4763 0.5271 0.090 Uiso 1 2 i calc R . .
C27 C 1.2063(4) -0.3698(4) 0.6079(3) 0.0594(9) Uani 1 2 i d . . .
H27 H 1.1435 -0.3321 0.5626 0.071 Uiso 1 2 i calc R . .
O31 O 0.8140(3) 0.1697(3) 0.6617(2) 0.0680(7) Uani 1 2 i d . . .
C31 C 0.7829(4) 0.1796(3) 0.7461(3) 0.0541(8) Uani 1 2 i d . . .
O32 O 0.7322(3) 0.1016(3) 0.8025(2) 0.0685(7) Uani 1 2 i d . . .
C32 C 0.8092(4) 0.2889(3) 0.7767(3) 0.0502(7) Uani 1 2 i d . . .
O33 O 0.8646(3) 0.3874(3) 0.62079(19) 0.0693(7) Uani 1 2 i d . . .
H33 H 0.8446 0.3252 0.6117 0.083 Uiso 1 2 i calc R . .
C33 C 0.8508(4) 0.3865(3) 0.7117(3) 0.0513(7) Uani 1 2 i d . . .
C34 C 0.8813(5) 0.4835(4) 0.7416(3) 0.0641(10) Uani 1 2 i d . . .
H34 H 0.9083 0.5484 0.6988 0.077 Uiso 1 2 i calc R . .
C35 C 0.8719(5) 0.4843(4) 0.8333(3) 0.0765(12) Uani 1 2 i d . . .
H35 H 0.8937 0.5493 0.8527 0.092 Uiso 1 2 i calc R . .
C36 C 0.8306(6) 0.3899(5) 0.8979(3) 0.0850(14) Uani 1 2 i d . . .
H36 H 0.8244 0.3910 0.9606 0.102 Uiso 1 2 i calc R . .
C37 C 0.7985(5) 0.2938(4) 0.8689(3) 0.0678(10) Uani 1 2 i d . . .
H37 H 0.7691 0.2309 0.9126 0.081 Uiso 1 2 i calc R . .
O41 O 0.6245(3) -0.1462(3) 0.79731(18) 0.0671(7) Uani 1 2 i d . . .
C41 C 0.6493(5) -0.1728(5) 0.8769(3) 0.0761(12) Uani 1 2 i d . . .
H41 H 0.7127 -0.1376 0.8927 0.091 Uiso 1 2 i calc R . .
N42 N 0.5930(5) -0.2477(5) 0.9423(3) 0.0884(13) Uani 1 2 i d . . .
C43 C 0.4980(7) -0.3076(7) 0.9206(4) 0.108(2) Uani 1 2 i d . . .
H431 H 0.4630 -0.3560 0.9760 0.163 Uiso 1 2 i calc R . .
H432 H 0.5510 -0.3665 0.8776 0.163 Uiso 1 2 i calc R . .
H433 H 0.4165 -0.2402 0.8936 0.163 Uiso 1 2 i calc R . .
C44 C 0.6248(11) -0.2762(10) 1.0362(4) 0.169(4) Uani 1 2 i d . . .
H441 H 0.5662 -0.3259 1.0739 0.254 Uiso 1 2 i calc R . .
H442 H 0.6030 -0.1951 1.0585 0.254 Uiso 1 2 i calc R . .
H443 H 0.7265 -0.3266 1.0388 0.254 Uiso 1 2 i calc R . .
O100 O 0.2190(15) 0.0551(15) 0.9479(9) 0.183(6) Uani 0.50 2 i d PDU A -1
C101 C 0.1167(12) 0.0578(12) 1.0074(8) 0.097(3) Uani 0.50 2 i d PDU A -1
H101 H 0.1087 0.0992 1.0570 0.116 Uiso 0.50 2 i calc PR A -1
N100 N 0.017(2) 0.006(3) 1.0060(14) 0.085(3) Uani 0.50 2 i d PD A -1
C102 C 0.025(2) -0.0606(16) 0.9321(14) 0.141(9) Uani 0.50 2 i d PD A -1
H10A H 0.0892 -0.0350 0.8805 0.212 Uiso 0.50 2 i calc PR A -1
H10B H -0.0705 -0.0372 0.9140 0.212 Uiso 0.50 2 i calc PR A -1
H10C H 0.0628 -0.1542 0.9521 0.212 Uiso 0.50 2 i calc PR A -1
C103 C -0.0970(18) 0.0054(19) 1.0796(14) 0.136(6) Uani 0.50 2 i d PD A -1
H10D H -0.0928 0.0559 1.1233 0.204 Uiso 0.50 2 i calc PR A -1
H10E H -0.0852 -0.0837 1.1095 0.204 Uiso 0.50 2 i calc PR A -1
H10F H -0.1899 0.0438 1.0559 0.204 Uiso 0.50 2 i calc PR A -1

loop_
_atom_site_aniso_label
_atom_site_aniso_U_11
_atom_site_aniso_U_22
_atom_site_aniso_U_33
_atom_site_aniso_U_23
_atom_site_aniso_U_13
_atom_site_aniso_U_12
Cd1 0.05224(14) 0.04865(14) 0.04401(13) -0.00661(9) -0.00887(9) -0.01856(10)
N1 0.0563(16) 0.0466(14) 0.0430(13) -0.0082(11) -0.0082(12) -0.0194(12)
C2 0.057(2) 0.0552(19) 0.0551(19) -0.0141(15) -0.0025(15) -0.0203(16)
C3 0.073(2) 0.066(2) 0.0518(19) -0.0163(17) 0.0080(17) -0.036(2)
C4 0.086(3) 0.069(2) 0.0414(17) -0.0019(16) -0.0072(17) -0.045(2)
C5 0.083(3) 0.061(2) 0.061(2) 0.0133(18) -0.034(2) -0.034(2)
C6 0.062(2) 0.061(2) 0.076(3) 0.004(2) -0.027(2) -0.0185(18)
C7 0.051(2) 0.065(2) 0.092(3) -0.021(2) -0.005(2) -0.0119(18)
C8 0.060(2) 0.082(3) 0.075(3) -0.027(2) 0.003(2) -0.017(2)
C9 0.065(2) 0.073(3) 0.059(2) -0.0197(19) -0.0033(18) -0.021(2)
N10 0.0530(16) 0.0514(16) 0.0499(15) -0.0132(12) -0.0068(12) -0.0175(13)
C11 0.0510(17) 0.0421(15) 0.0501(16) -0.0062(13) -0.0113(13) -0.0212(13)
C12 0.0524(19) 0.0479(18) 0.076(2) -0.0062(17) -0.0203(17) -0.0169(15)
C13 0.069(2) 0.0513(18) 0.0477(17) -0.0018(14) -0.0158(16) -0.0328(17)
C14 0.0560(18) 0.0386(15) 0.0453(15) -0.0037(12) -0.0111(13) -0.0246(13)
O21 0.0699(18) 0.097(2) 0.080(2) -0.0476(18) -0.0059(15) -0.0122(17)
C21 0.056(2) 0.0483(18) 0.065(2) -0.0129(16) -0.0070(16) -0.0206(15)
O22 0.0588(15) 0.0595(16) 0.0737(18) -0.0060(13) -0.0158(13) -0.0060(13)
C22 0.0547(18) 0.0446(16) 0.0507(17) -0.0045(13) -0.0090(14) -0.0217(14)
O23 0.084(2) 0.126(3) 0.0557(17) -0.0224(18) -0.0187(15) -0.018(2)
C23 0.062(2) 0.060(2) 0.0540(19) -0.0022(16) -0.0118(16) -0.0233(17)
C24 0.056(2) 0.070(3) 0.075(3) 0.004(2) -0.0192(19) -0.0164(19)
C25 0.052(2) 0.059(2) 0.093(3) -0.010(2) -0.001(2) -0.0083(18)
C26 0.069(3) 0.083(3) 0.068(3) -0.026(2) 0.010(2) -0.018(2)
C27 0.060(2) 0.066(2) 0.0538(19) -0.0139(17) -0.0049(16) -0.0201(18)
O31 0.0728(18) 0.0740(18) 0.0700(17) -0.0312(15) -0.0010(14) -0.0319(15)
C31 0.0462(17) 0.0462(17) 0.072(2) -0.0161(16) -0.0168(16) -0.0088(14)
O32 0.088(2) 0.0577(16) 0.0698(17) -0.0034(13) -0.0191(15) -0.0353(15)
C32 0.0458(17) 0.0426(16) 0.062(2) -0.0148(14) -0.0080(15) -0.0091(13)
O33 0.0790(19) 0.0776(19) 0.0564(15) -0.0041(13) -0.0102(13) -0.0348(15)
C33 0.0453(17) 0.0486(17) 0.0579(19) -0.0091(15) -0.0120(14) -0.0101(14)
C34 0.072(2) 0.051(2) 0.075(2) -0.0050(18) -0.015(2) -0.0265(18)
C35 0.096(3) 0.061(2) 0.086(3) -0.025(2) -0.018(3) -0.031(2)
C36 0.127(4) 0.076(3) 0.063(3) -0.023(2) -0.014(3) -0.038(3)
C37 0.089(3) 0.060(2) 0.058(2) -0.0105(18) -0.004(2) -0.031(2)
O41 0.0807(19) 0.0768(18) 0.0518(14) 0.0048(13) -0.0110(13) -0.0430(16)
C41 0.088(3) 0.099(3) 0.053(2) -0.003(2) -0.005(2) -0.053(3)
N42 0.104(3) 0.118(3) 0.0514(19) 0.007(2) -0.0065(19) -0.061(3)
C43 0.116(5) 0.124(5) 0.096(4) 0.007(4) 0.004(3) -0.076(4)
C44 0.232(10) 0.249(11) 0.055(3) 0.031(5) -0.030(5) -0.142(9)
O100 0.202(14) 0.196(13) 0.144(10) -0.024(9) 0.041(10) -0.091(11)
C101 0.118(10) 0.101(9) 0.083(7) -0.025(6) -0.012(7) -0.044(8)
N100 0.106(11) 0.075(6) 0.087(6) -0.025(5) -0.034(7) -0.029(6)
C102 0.18(2) 0.100(11) 0.149(16) -0.062(12) -0.102(15) 0.014(11)
C103 0.121(14) 0.112(14) 0.153(17) 0.005(12) -0.039(12) -0.017(10)

loop_
_atom_type_symbol
_atom_type_description
_atom_type_scat_dispersion_real
_atom_type_scat_dispersion_imag
_atom_type_scat_source
C C 0.0033 0.0016 'International Tables Vol C Tables 4.2.6.8 and 6.1.1.4'
H H 0.0000 0.0000 'International Tables Vol C Tables 4.2.6.8 and 6.1.1.4'
N N 0.0061 0.0033 'International Tables Vol C Tables 4.2.6.8 and 6.1.1.4'
O O 0.0106 0.0060 'International Tables Vol C Tables 4.2.6.8 and 6.1.1.4'
Cd Cd -0.8075 1.2024 'International Tables Vol C Tables 4.2.6.8 and 6.1.1.4'

loop_
_geom_angle_atom_site_label_1
_geom_angle_atom_site_label_2
_geom_angle_atom_site_label_3
_geom_angle
_geom_angle_site_symmetry_1
_geom_angle_site_symmetry_3
_geom_angle_publ_flag
O22 Cd1 O41 96.60(11) . . ?
O22 Cd1 N10 149.51(11) . . ?
O41 Cd1 N10 83.45(11) . . ?
O22 Cd1 N1 84.95(11) . . ?
O41 Cd1 N1 126.49(10) . . ?
N10 Cd1 N1 71.17(10) . . ?
O22 Cd1 O32 121.28(11) . . ?
O41 Cd1 O32 88.57(10) . . ?
N10 Cd1 O32 89.21(10) . . ?
N1 Cd1 O32 135.36(10) . . ?
O22 Cd1 O31 106.51(11) . . ?
O41 Cd1 O31 142.32(10) . . ?
N10 Cd1 O31 90.65(10) . . ?
N1 Cd1 O31 85.59(10) . . ?
O32 Cd1 O31 54.06(9) . . ?
O22 Cd1 C31 116.76(11) . . ?
O41 Cd1 C31 115.20(12) . . ?
N10 Cd1 C31 90.05(10) . . ?
N1 Cd1 C31 111.20(11) . . ?
O32 Cd1 C31 26.73(11) . . ?
O31 Cd1 C31 27.33(11) . . ?
O22 Cd1 O21 47.49(10) . . ?
O41 Cd1 O21 76.09(10) . . ?
N10 Cd1 O21 156.08(10) . . ?
N1 Cd1 O21 131.50(9) . . ?
O32 Cd1 O21 78.17(9) . . ?
O31 Cd1 O21 97.97(10) . . ?
C31 Cd1 O21 87.62(10) . . ?
C2 N1 C14 118.7(3) . . ?
C2 N1 Cd1 125.9(2) . . ?
C14 N1 Cd1 115.4(2) . . ?
N1 C2 C3 122.4(4) . . ?
N1 C2 H2 118.8 . . ?
C3 C2 H2 118.8 . . ?
C4 C3 C2 119.3(4) . . ?
C4 C3 H3 120.4 . . ?
C2 C3 H3 120.4 . . ?
C3 C4 C13 119.8(3) . . ?
C3 C4 H4 120.1 . . ?
C13 C4 H4 120.1 . . ?
C6 C5 C13 120.5(4) . . ?
C6 C5 H5 119.7 . . ?
C13 C5 H5 119.7 . . ?
C5 C6 C12 121.7(4) . . ?
C5 C6 H6 119.2 . . ?
C12 C6 H6 119.2 . . ?
C8 C7 C12 120.3(4) . . ?
C8 C7 H7 119.9 . . ?
C12 C7 H7 119.9 . . ?
C7 C8 C9 118.5(4) . . ?
C7 C8 H8 120.7 . . ?
C9 C8 H8 120.7 . . ?
N10 C9 C8 123.5(4) . . ?
N10 C9 H9 118.3 . . ?
C8 C9 H9 118.3 . . ?
C9 N10 C11 118.2(3) . . ?
C9 N10 Cd1 125.0(3) . . ?
C11 N10 Cd1 116.6(2) . . ?
N10 C11 C12 122.2(3) . . ?
N10 C11 C14 118.2(3) . . ?
C12 C11 C14 119.6(3) . . ?
N10 C11 C4 73.95(19) . 2_656 ?
C12 C11 C4 90.3(2) . 2_656 ?
C14 C11 C4 105.11(19) . 2_656 ?
C11 C12 C7 117.3(4) . . ?
C11 C12 C6 119.4(4) . . ?
C7 C12 C6 123.3(4) . . ?
C14 C13 C4 117.2(3) . . ?
C14 C13 C5 119.7(4) . . ?
C4 C13 C5 123.1(3) . . ?
N1 C14 C13 122.6(3) . . ?
N1 C14 C11 118.4(3) . . ?
C13 C14 C11 119.1(3) . . ?
C21 O21 Cd1 76.5(2) . . ?
O21 C21 O22 122.7(4) . . ?
O21 C21 C22 119.4(3) . . ?
O22 C21 C22 117.9(3) . . ?
C21 O22 Cd1 113.0(3) . . ?
C27 C22 C23 118.5(3) . . ?
C27 C22 C21 120.5(3) . . ?
C23 C22 C21 120.9(3) . . ?
C23 O23 H23 109.5 . . ?
O23 C23 C24 118.7(4) . . ?
O23 C23 C22 121.3(4) . . ?
C24 C23 C22 120.0(4) . . ?
C25 C24 C23 120.8(4) . . ?
C25 C24 H24 119.6 . . ?
C23 C24 H24 119.6 . . ?
C24 C25 C26 119.8(4) . . ?
C24 C25 H25 120.1 . . ?
C26 C25 H25 120.1 . . ?
C27 C26 C25 119.3(4) . . ?
C27 C26 H26 120.4 . . ?
C25 C26 H26 120.4 . . ?
C26 C27 C22 121.5(4) . . ?
C26 C27 H27 119.2 . . ?
C22 C27 H27 119.2 . . ?
C31 O31 Cd1 91.7(2) . . ?
O32 C31 O31 121.5(3) . . ?
O32 C31 C32 120.4(4) . . ?
O31 C31 C32 118.0(3) . . ?
O32 C31 Cd1 60.6(2) . . ?
O31 C31 Cd1 60.99(19) . . ?
C32 C31 Cd1 178.9(3) . . ?
C31 O32 Cd1 92.7(2) . . ?
C37 C32 C33 118.5(3) . . ?
C37 C32 C31 120.9(4) . . ?
C33 C32 C31 120.6(3) . . ?
C33 O33 H33 109.5 . . ?
O33 C33 C34 118.5(4) . . ?
O33 C33 C32 121.8(3) . . ?
C34 C33 C32 119.7(3) . . ?
C35 C34 C33 120.4(4) . . ?
C35 C34 H34 119.8 . . ?
C33 C34 H34 119.8 . . ?
C34 C35 C36 120.7(4) . . ?
C34 C35 H35 119.7 . . ?
C36 C35 H35 119.7 . . ?
C35 C36 C37 119.4(4) . . ?
C35 C36 H36 120.3 . . ?
C37 C36 H36 120.3 . . ?
C32 C37 C36 121.3(4) . . ?
C32 C37 H37 119.3 . . ?
C36 C37 H37 119.3 . . ?
C41 O41 Cd1 121.4(3) . . ?
O41 C41 N42 124.6(5) . . ?
O41 C41 H41 117.7 . . ?
N42 C41 H41 117.7 . . ?
C41 N42 C44 122.8(5) . . ?
C41 N42 C43 119.7(4) . . ?
C44 N42 C43 117.6(5) . . ?
N42 C43 H431 109.5 . . ?
N42 C43 H432 109.5 . . ?
H431 C43 H432 109.5 . . ?
N42 C43 H433 109.5 . . ?
H431 C43 H433 109.5 . . ?
H432 C43 H433 109.5 . . ?
N42 C44 H441 109.5 . . ?
N42 C44 H442 109.5 . . ?
H441 C44 H442 109.5 . . ?
N42 C44 H443 109.5 . . ?
H441 C44 H443 109.5 . . ?
H442 C44 H443 109.5 . . ?
O100 C101 N100 123.9(15) . . ?
O100 C101 H101 118.1 . . ?
N100 C101 H101 118.1 . . ?
C101 N100 C103 121.9(13) . . ?
C101 N100 C102 120.3(14) . . ?
C103 N100 C102 117.7(11) . . ?

loop_
_geom_bond_atom_site_label_1
_geom_bond_atom_site_label_2
_geom_bond_distance
_geom_bond_site_symmetry_2
_geom_bond_publ_flag
Cd1 O22 2.204(3) . ?
Cd1 O41 2.301(3) . ?
Cd1 N10 2.323(3) . ?
Cd1 N1 2.363(3) . ?
Cd1 O32 2.396(3) . ?
Cd1 O31 2.404(3) . ?
Cd1 C31 2.748(4) . ?
Cd1 O21 2.960(3) . ?
N1 C2 1.320(4) . ?
N1 C14 1.348(4) . ?
C2 C3 1.398(5) . ?
C2 H2 0.9300 . ?
C3 C4 1.352(6) . ?
C3 H3 0.9300 . ?
C4 C13 1.408(6) . ?
C4 H4 0.9300 . ?
C5 C6 1.344(6) . ?
C5 C13 1.433(6) . ?
C5 H5 0.9300 . ?
C6 C12 1.417(6) . ?
C6 H6 0.9300 . ?
C7 C8 1.343(7) . ?
C7 C12 1.411(6) . ?
C7 H7 0.9300 . ?
C8 C9 1.396(6) . ?
C8 H8 0.9300 . ?
C9 N10 1.322(5) . ?
C9 H9 0.9300 . ?
N10 C11 1.352(4) . ?
C11 C12 1.398(5) . ?
C11 C14 1.447(5) . ?
C11 C4 3.569(5) 2_656 ?
C13 C14 1.396(4) . ?
O21 C21 1.245(5) . ?
C21 O22 1.253(5) . ?
C21 C22 1.487(5) . ?
C22 C27 1.380(5) . ?
C22 C23 1.395(5) . ?
O23 C23 1.343(5) . ?
O23 H23 0.8200 . ?
C23 C24 1.374(6) . ?
C24 C25 1.369(6) . ?
C24 H24 0.9300 . ?
C25 C26 1.391(7) . ?
C25 H25 0.9300 . ?
C26 C27 1.371(6) . ?
C26 H26 0.9300 . ?
C27 H27 0.9300 . ?
O31 C31 1.262(5) . ?
C31 O32 1.237(5) . ?
C31 C32 1.493(5) . ?
C32 C37 1.374(5) . ?
C32 C33 1.406(5) . ?
O33 C33 1.339(4) . ?
O33 H33 0.8200 . ?
C33 C34 1.386(5) . ?
C34 C35 1.359(6) . ?
C34 H34 0.9300 . ?
C35 C36 1.377(7) . ?
C35 H35 0.9300 . ?
C36 C37 1.378(6) . ?
C36 H36 0.9300 . ?
C37 H37 0.9300 . ?
O41 C41 1.211(5) . ?
C41 N42 1.310(6) . ?
C41 H41 0.9300 . ?
N42 C44 1.438(7) . ?
N42 C43 1.437(7) . ?
C43 H431 0.9600 . ?
C43 H432 0.9600 . ?
C43 H433 0.9600 . ?
C44 H441 0.9600 . ?
C44 H442 0.9600 . ?
C44 H443 0.9600 . ?
O100 C101 1.210(9) . ?
C101 N100 1.309(9) . ?
C101 H101 0.9300 . ?
N100 C103 1.418(16) . ?
N100 C102 1.427(14) . ?
C102 H10A 0.9600 . ?
C102 H10B 0.9600 . ?
C102 H10C 0.9600 . ?
C103 H10D 0.9600 . ?
C103 H10E 0.9600 . ?
C103 H10F 0.9600 . ?

loop_
_geom_hbond_atom_site_label_D
_geom_hbond_atom_site_label_H
_geom_hbond_atom_site_label_A
_geom_hbond_distance_DH
_geom_hbond_distance_HA
_geom_hbond_distance_DA
_geom_hbond_angle_DHA
_geom_hbond_site_symmetry_A
O23 H23 O21 0.82 1.81 2.544(5) 147.6 .
O33 H33 O31 0.82 1.82 2.542(4) 146.5 .
